data_7222051
loop_
_publ_author_name
'Mulla, Shafeek Abdul Rashid'
'Chavan, Santosh S.'
'Pathan, Mohsinkhan Y.'
'Thorat, Sridhar Hanamant'
'Gonnade, Rajesh G.'

_publ_section_title
;
 A novel one-pot multi-component synthesis of 3, 3&#x2019;disubstituted
 oxindoles and spirooxindoles scaffold via Sn-catalyzed C(sp3)-H
 functionalization of azaarenes by sequential
 Knoevenagel-Michael-Cyclization reaction
;
_journal_name_full 'RSC Adv.'
_journal_paper_doi 10.1039/C5RA16334J
_journal_year 2015
_chemical_formula_moiety 'C21 H21 N3 O3'
_chemical_formula_sum 'C21 H21 N3 O3'
_chemical_formula_weight 363.41
_chemical_name_systematic
; 
 ? 
;
_space_group_IT_number 14
_symmetry_cell_setting monoclinic
_symmetry_space_group_name_Hall '-P 2ybc'
_symmetry_space_group_name_H-M 'P 1 21/c 1'
_atom_sites_solution_hydrogens geom
_atom_sites_solution_primary direct
_atom_sites_solution_secondary difmap
_audit_creation_method SHELXL-97
_audit_update_record
;
2015-03-12 deposited with the CCDC.
2015-09-07 downloaded from the CCDC.
;
_cell_angle_alpha 90.00
_cell_angle_beta 97.909(9)
_cell_angle_gamma 90.00
_cell_formula_units_Z 4
_cell_length_a 13.9952(17)
_cell_length_b 9.1123(12)
_cell_length_c 15.2436(19)
_cell_measurement_reflns_used 4421
_cell_measurement_temperature 296(2)
_cell_measurement_theta_max 23.48
_cell_measurement_theta_min 2.61
_cell_volume 1925.5(4)
_computing_cell_refinement 'Bruker SAINT'
_computing_data_collection 'Bruker APEX2'
_computing_data_reduction 'Bruker SAINT'
_computing_molecular_graphics 'Bruker SHELXTL'
_computing_publication_material 'Bruker SHELXTL'
_computing_structure_refinement 'SHELXL-97 (Sheldrick, 2008)'
_computing_structure_solution 'SHELXS-97 (Sheldrick, 2008)'
_diffrn_ambient_temperature 296(2)
_diffrn_measured_fraction_theta_full 0.986
_diffrn_measured_fraction_theta_max 0.986
_diffrn_measurement_device_type 'Bruker APEX-II CCD'
_diffrn_measurement_method '\f and \w scans'
_diffrn_radiation_monochromator graphite
_diffrn_radiation_source 'fine-focus sealed tube'
_diffrn_radiation_type MoK\a
_diffrn_radiation_wavelength 0.71073
_diffrn_reflns_av_R_equivalents 0.1768
_diffrn_reflns_av_sigmaI/netI 0.0993
_diffrn_reflns_limit_h_max 16
_diffrn_reflns_limit_h_min -16
_diffrn_reflns_limit_k_max 10
_diffrn_reflns_limit_k_min -10
_diffrn_reflns_limit_l_max 18
_diffrn_reflns_limit_l_min -15
_diffrn_reflns_number 12212
_diffrn_reflns_theta_full 25.00
_diffrn_reflns_theta_max 25.00
_diffrn_reflns_theta_min 2.61
_exptl_absorpt_coefficient_mu 0.085
_exptl_absorpt_correction_T_max 0.9915
_exptl_absorpt_correction_T_min 0.9618
_exptl_absorpt_correction_type multi-scan
_exptl_absorpt_process_details 'Bruker SADABS'
_exptl_crystal_colour colourless
_exptl_crystal_density_diffrn 1.254
_exptl_crystal_density_method 'not measured'
_exptl_crystal_description needle
_exptl_crystal_F_000 768
_exptl_crystal_recrystallization_method 'Re-crystallisation from solvent: DMF'
_exptl_crystal_size_max 0.46
_exptl_crystal_size_mid 0.20
_exptl_crystal_size_min 0.10
_refine_diff_density_max 0.326
_refine_diff_density_min -0.312
_refine_diff_density_rms 0.080
_refine_ls_extinction_method none
_refine_ls_goodness_of_fit_ref 1.187
_refine_ls_hydrogen_treatment constr
_refine_ls_matrix_type full
_refine_ls_number_parameters 246
_refine_ls_number_reflns 3344
_refine_ls_number_restraints 0
_refine_ls_restrained_S_all 1.187
_refine_ls_R_factor_all 0.1388
_refine_ls_R_factor_gt 0.1164
_refine_ls_shift/su_max 0.000
_refine_ls_shift/su_mean 0.000
_refine_ls_structure_factor_coef Fsqd
_refine_ls_weighting_details 'calc w=1/[\s^2^(Fo^2^)+(0.0000P)^2^+4.0108P] where P=(Fo^2^+2Fc^2^)/3'
_refine_ls_weighting_scheme calc
_refine_ls_wR_factor_gt 0.1985
_refine_ls_wR_factor_ref 0.2103
_reflns_number_gt 2728
_reflns_number_total 3344
_reflns_threshold_expression >2sigma(I)
_cod_data_source_file c5ra16334j2.cif
_cod_data_source_block expt_321
_cod_original_sg_symbol_H-M P2(1)/c'
_cod_database_code 7222051

loop_
_symmetry_equiv_pos_as_xyz
'x, y, z'
'-x, y+1/2, -z+1/2'
'-x, -y, -z'
'x, -y-1/2, z-1/2'

loop_
_atom_site_label
_atom_site_type_symbol
_atom_site_fract_x
_atom_site_fract_y
_atom_site_fract_z
_atom_site_U_iso_or_equiv
_atom_site_adp_type
_atom_site_occupancy
_atom_site_symmetry_multiplicity
_atom_site_calc_flag
_atom_site_refinement_flags
O1 O 0.1783(2) 0.1577(3) 0.2070(2) 0.0446(8) Uani 1 1 d .
O2 O 0.4914(2) 0.1412(4) 0.0997(3) 0.0726(12) Uani 1 1 d .
O3 O 0.3385(2) 0.0627(4) 0.08558(19) 0.0442(8) Uani 1 1 d .
N1 N 0.1647(2) 0.2683(4) 0.0704(2) 0.0347(9) Uani 1 1 d .
N2 N 0.5407(3) 0.3678(7) 0.2682(4) 0.099(2) Uani 1 1 d .
N3 N 0.0504(3) 0.7420(5) 0.2013(3) 0.0612(12) Uani 1 1 d .
C1 C 0.3547(4) 0.5410(6) -0.0356(4) 0.0625(15) Uani 1 1 d .
H1 H 0.3997 0.6016 -0.0571 0.075 Uiso 1 1 calc R
C2 C 0.2748(4) 0.4961(7) -0.0913(4) 0.0690(17) Uani 1 1 d .
H2 H 0.2663 0.5268 -0.1500 0.083 Uiso 1 1 calc R
C3 C 0.2066(4) 0.4060(6) -0.0615(3) 0.0574(14) Uani 1 1 d .
H3 H 0.1522 0.3757 -0.0992 0.069 Uiso 1 1 calc R
C4 C 0.2218(3) 0.3628(5) 0.0253(3) 0.0353(10) Uani 1 1 d .
C5 C 0.3024(3) 0.4053(5) 0.0830(3) 0.0318(10) Uani 1 1 d .
C6 C 0.3696(3) 0.4972(5) 0.0527(3) 0.0475(12) Uani 1 1 d .
H6 H 0.4235 0.5289 0.0905 0.057 Uiso 1 1 calc R
C7 C 0.2072(3) 0.2408(4) 0.1541(3) 0.0297(9) Uani 1 1 d .
C8 C 0.2997(3) 0.3343(4) 0.1716(3) 0.0299(9) Uani 1 1 d .
C9 C 0.0744(3) 0.1983(6) 0.0318(4) 0.0601(15) Uani 1 1 d .
H9A H 0.0695 0.1027 0.0588 0.072 Uiso 1 1 calc R
H9B H 0.0755 0.1836 -0.0311 0.072 Uiso 1 1 calc R
C10 C -0.0124(3) 0.2880(8) 0.0447(4) 0.083(2) Uani 1 1 d .
H10A H -0.0143 0.3016 0.1068 0.124 Uiso 1 1 calc R
H10B H -0.0697 0.2379 0.0187 0.124 Uiso 1 1 calc R
H10C H -0.0087 0.3818 0.0167 0.124 Uiso 1 1 calc R
C11 C 0.3864(3) 0.2275(5) 0.1995(3) 0.0345(10) Uani 1 1 d .
H11 H 0.3679 0.1593 0.2439 0.041 Uiso 1 1 calc R
C12 C 0.4733(3) 0.3066(6) 0.2387(3) 0.0532(13) Uani 1 1 d .
C13 C 0.4129(3) 0.1389(5) 0.1229(3) 0.0409(11) Uani 1 1 d .
C14 C 0.3543(4) -0.0265(7) 0.0097(4) 0.0647(16) Uani 1 1 d .
H14A H 0.3995 -0.1048 0.0284 0.078 Uiso 1 1 calc R
H14B H 0.3809 0.0333 -0.0336 0.078 Uiso 1 1 calc R
C15 C 0.2615(4) -0.0884(7) -0.0292(4) 0.0688(16) Uani 1 1 d .
H15A H 0.2363 -0.1488 0.0138 0.103 Uiso 1 1 calc R
H15B H 0.2704 -0.1467 -0.0799 0.103 Uiso 1 1 calc R
H15C H 0.2171 -0.0102 -0.0470 0.103 Uiso 1 1 calc R
C16 C 0.2898(3) 0.4403(5) 0.2487(3) 0.0336(10) Uani 1 1 d .
H16A H 0.2827 0.3829 0.3010 0.040 Uiso 1 1 calc R
H16B H 0.3490 0.4964 0.2614 0.040 Uiso 1 1 calc R
C17 C 0.2065(3) 0.5454(5) 0.2317(3) 0.0316(10) Uani 1 1 d .
C18 C 0.1138(3) 0.5058(5) 0.2448(3) 0.0410(11) Uani 1 1 d .
H18 H 0.1013 0.4117 0.2640 0.049 Uiso 1 1 calc R
C19 C 0.0409(3) 0.6065(6) 0.2291(3) 0.0489(12) Uani 1 1 d .
H19 H -0.0204 0.5769 0.2388 0.059 Uiso 1 1 calc R
C20 C 0.1402(4) 0.7801(6) 0.1891(3) 0.0589(14) Uani 1 1 d .
H20 H 0.1501 0.8750 0.1699 0.071 Uiso 1 1 calc R
C21 C 0.2182(3) 0.6882(5) 0.2032(3) 0.0454(12) Uani 1 1 d .
H21 H 0.2788 0.7213 0.1937 0.054 Uiso 1 1 calc R

loop_
_atom_site_aniso_label
_atom_site_aniso_U_11
_atom_site_aniso_U_22
_atom_site_aniso_U_33
_atom_site_aniso_U_23
_atom_site_aniso_U_13
_atom_site_aniso_U_12
O1 0.0359(16) 0.0378(18) 0.062(2) 0.0071(17) 0.0134(15) -0.0041(14)
O2 0.048(2) 0.072(3) 0.105(3) -0.033(2) 0.040(2) -0.0069(19)
O3 0.0356(16) 0.050(2) 0.0468(18) -0.0142(16) 0.0042(14) 0.0118(15)
N1 0.0245(16) 0.032(2) 0.045(2) -0.0033(17) -0.0060(16) 0.0016(15)
N2 0.042(3) 0.100(5) 0.146(5) -0.055(4) -0.021(3) 0.007(3)
N3 0.055(3) 0.058(3) 0.073(3) -0.001(3) 0.017(2) 0.022(2)
C1 0.077(4) 0.053(3) 0.066(4) 0.010(3) 0.041(3) 0.009(3)
C2 0.092(4) 0.073(4) 0.045(3) 0.017(3) 0.018(3) 0.014(4)
C3 0.063(3) 0.063(4) 0.042(3) 0.002(3) -0.008(2) 0.017(3)
C4 0.033(2) 0.032(2) 0.039(2) -0.002(2) -0.0007(18) 0.009(2)
C5 0.027(2) 0.032(2) 0.038(2) 0.001(2) 0.0084(18) 0.0099(19)
C6 0.042(2) 0.041(3) 0.064(3) -0.004(3) 0.022(2) 0.001(2)
C7 0.0220(19) 0.020(2) 0.048(3) -0.003(2) 0.0072(18) 0.0011(17)
C8 0.0234(19) 0.029(2) 0.036(2) -0.0022(19) 0.0003(16) 0.0060(17)
C9 0.046(3) 0.054(3) 0.072(3) -0.010(3) -0.019(3) -0.010(3)
C10 0.033(3) 0.105(5) 0.108(5) -0.007(4) -0.002(3) 0.001(3)
C11 0.028(2) 0.033(2) 0.041(2) -0.004(2) 0.0037(18) 0.0009(19)
C12 0.033(2) 0.054(3) 0.068(3) -0.020(3) -0.006(2) 0.016(2)
C13 0.035(2) 0.033(3) 0.055(3) 0.001(2) 0.007(2) 0.009(2)
C14 0.069(3) 0.065(4) 0.060(3) -0.025(3) 0.009(3) 0.012(3)
C15 0.077(4) 0.073(4) 0.053(3) -0.017(3) -0.004(3) 0.003(3)
C16 0.028(2) 0.032(2) 0.040(2) -0.008(2) 0.0022(18) -0.0001(18)
C17 0.029(2) 0.034(2) 0.032(2) -0.015(2) 0.0063(17) 0.0000(19)
C18 0.036(2) 0.036(3) 0.052(3) -0.006(2) 0.012(2) 0.004(2)
C19 0.037(2) 0.050(3) 0.062(3) -0.010(3) 0.014(2) 0.007(2)
C20 0.080(4) 0.028(3) 0.071(4) 0.001(3) 0.020(3) 0.009(3)
C21 0.042(2) 0.038(3) 0.059(3) -0.006(2) 0.015(2) 0.001(2)

loop_
_atom_type_symbol
_atom_type_description
_atom_type_scat_dispersion_real
_atom_type_scat_dispersion_imag
_atom_type_scat_source
C C 0.0033 0.0016 'International Tables Vol C Tables 4.2.6.8 and 6.1.1.4'
H H 0.0000 0.0000 'International Tables Vol C Tables 4.2.6.8 and 6.1.1.4'
N N 0.0061 0.0033 'International Tables Vol C Tables 4.2.6.8 and 6.1.1.4'
O O 0.0106 0.0060 'International Tables Vol C Tables 4.2.6.8 and 6.1.1.4'

loop_
_geom_angle_atom_site_label_1
_geom_angle_atom_site_label_2
_geom_angle_atom_site_label_3
_geom_angle
C13 O3 C14 116.2(3)
C7 N1 C4 111.5(3)
C7 N1 C9 122.8(4)
C4 N1 C9 125.6(4)
C19 N3 C20 115.2(4)
C2 C1 C6 120.9(5)
C2 C1 H1 119.5
C6 C1 H1 119.5
C1 C2 C3 121.1(5)
C1 C2 H2 119.5
C3 C2 H2 119.5
C4 C3 C2 117.7(5)
C4 C3 H3 121.1
C2 C3 H3 121.1
C3 C4 C5 122.5(4)
C3 C4 N1 128.4(4)
C5 C4 N1 109.0(3)
C6 C5 C4 119.2(4)
C6 C5 C8 131.5(4)
C4 C5 C8 109.3(3)
C5 C6 C1 118.6(5)
C5 C6 H6 120.7
C1 C6 H6 120.7
O1 C7 N1 126.6(4)
O1 C7 C8 125.3(4)
N1 C7 C8 108.1(3)
C5 C8 C7 101.9(3)
C5 C8 C16 115.5(3)
C7 C8 C16 108.5(3)
C5 C8 C11 113.4(3)
C7 C8 C11 107.7(3)
C16 C8 C11 109.2(3)
N1 C9 C10 112.3(4)
N1 C9 H9A 109.1
C10 C9 H9A 109.1
N1 C9 H9B 109.1
C10 C9 H9B 109.1
H9A C9 H9B 107.9
C9 C10 H10A 109.5
C9 C10 H10B 109.5
H10A C10 H10B 109.5
C9 C10 H10C 109.5
H10A C10 H10C 109.5
H10B C10 H10C 109.5
C12 C11 C13 107.4(3)
C12 C11 C8 111.9(4)
C13 C11 C8 112.7(3)
C12 C11 H11 108.2
C13 C11 H11 108.2
C8 C11 H11 108.2
N2 C12 C11 179.3(6)
O2 C13 O3 125.8(4)
O2 C13 C11 123.5(4)
O3 C13 C11 110.7(3)
O3 C14 C15 108.3(4)
O3 C14 H14A 110.0
C15 C14 H14A 110.0
O3 C14 H14B 110.0
C15 C14 H14B 110.0
H14A C14 H14B 108.4
C14 C15 H15A 109.5
C14 C15 H15B 109.5
H15A C15 H15B 109.5
C14 C15 H15C 109.5
H15A C15 H15C 109.5
H15B C15 H15C 109.5
C17 C16 C8 114.6(3)
C17 C16 H16A 108.6
C8 C16 H16A 108.6
C17 C16 H16B 108.6
C8 C16 H16B 108.6
H16A C16 H16B 107.6
C18 C17 C21 116.3(4)
C18 C17 C16 121.8(4)
C21 C17 C16 121.9(4)
C19 C18 C17 119.3(4)
C19 C18 H18 120.3
C17 C18 H18 120.3
N3 C19 C18 125.3(4)
N3 C19 H19 117.3
C18 C19 H19 117.3
N3 C20 C21 124.3(5)
N3 C20 H20 117.9
C21 C20 H20 117.9
C20 C21 C17 119.7(4)
C20 C21 H21 120.2
C17 C21 H21 120.2

loop_
_geom_bond_atom_site_label_1
_geom_bond_atom_site_label_2
_geom_bond_distance
O1 C7 1.215(5)
O2 C13 1.200(5)
O3 C13 1.314(5)
O3 C14 1.455(5)
N1 C7 1.354(5)
N1 C4 1.416(5)
N1 C9 1.465(5)
N2 C12 1.135(6)
N3 C19 1.319(7)
N3 C20 1.340(6)
C1 C2 1.370(8)
C1 C6 1.391(7)
C1 H1 0.9300
C2 C3 1.382(8)
C2 H2 0.9300
C3 C4 1.369(6)
C3 H3 0.9300
C4 C5 1.387(6)
C5 C6 1.385(6)
C5 C8 1.503(5)
C6 H6 0.9300
C7 C8 1.541(5)
C8 C16 1.542(5)
C8 C11 1.567(5)
C9 C10 1.499(7)
C9 H9A 0.9700
C9 H9B 0.9700
C10 H10A 0.9600
C10 H10B 0.9600
C10 H10C 0.9600
C11 C12 1.469(6)
C11 C13 1.507(6)
C11 H11 0.9800
C14 C15 1.464(7)
C14 H14A 0.9700
C14 H14B 0.9700
C15 H15A 0.9600
C15 H15B 0.9600
C15 H15C 0.9600
C16 C17 1.505(5)
C16 H16A 0.9700
C16 H16B 0.9700
C17 C18 1.387(5)
C17 C21 1.389(6)
C18 C19 1.369(6)
C18 H18 0.9300
C19 H19 0.9300
C20 C21 1.369(6)
C20 H20 0.9300
C21 H21 0.9300

loop_
_geom_torsion_atom_site_label_1
_geom_torsion_atom_site_label_2
_geom_torsion_atom_site_label_3
_geom_torsion_atom_site_label_4
_geom_torsion
C6 C1 C2 C3 0.0(9)
C1 C2 C3 C4 -0.2(8)
C2 C3 C4 C5 -0.4(7)
C2 C3 C4 N1 -178.0(5)
C7 N1 C4 C3 174.6(4)
C9 N1 C4 C3 -1.2(7)
C7 N1 C4 C5 -3.3(5)
C9 N1 C4 C5 -179.0(4)
C3 C4 C5 C6 1.2(7)
N1 C4 C5 C6 179.2(4)
C3 C4 C5 C8 -177.5(4)
N1 C4 C5 C8 0.5(4)
C4 C5 C6 C1 -1.4(6)
C8 C5 C6 C1 176.9(4)
C2 C1 C6 C5 0.9(8)
C4 N1 C7 O1 -175.7(4)
C9 N1 C7 O1 0.2(6)
C4 N1 C7 C8 4.5(4)
C9 N1 C7 C8 -179.6(4)
C6 C5 C8 C7 -176.5(4)
C4 C5 C8 C7 2.0(4)
C6 C5 C8 C16 66.1(5)
C4 C5 C8 C16 -115.4(4)
C6 C5 C8 C11 -61.0(6)
C4 C5 C8 C11 117.4(4)
O1 C7 C8 C5 176.3(4)
N1 C7 C8 C5 -3.9(4)
O1 C7 C8 C16 -61.4(5)
N1 C7 C8 C16 118.5(3)
O1 C7 C8 C11 56.7(5)
N1 C7 C8 C11 -123.4(3)
C7 N1 C9 C10 92.2(6)
C4 N1 C9 C10 -92.5(6)
C5 C8 C11 C12 82.2(4)
C7 C8 C11 C12 -165.8(4)
C16 C8 C11 C12 -48.2(5)
C5 C8 C11 C13 -39.0(5)
C7 C8 C11 C13 73.0(4)
C16 C8 C11 C13 -169.4(3)
C13 C11 C12 N2 33(51)
C8 C11 C12 N2 -91(51)
C14 O3 C13 O2 0.3(7)
C14 O3 C13 C11 179.2(4)
C12 C11 C13 O2 -2.2(6)
C8 C11 C13 O2 121.5(5)
C12 C11 C13 O3 178.8(4)
C8 C11 C13 O3 -57.5(5)
C13 O3 C14 C15 -173.2(4)
C5 C8 C16 C17 53.0(5)
C7 C8 C16 C17 -60.7(4)
C11 C8 C16 C17 -177.8(3)
C8 C16 C17 C18 83.4(5)
C8 C16 C17 C21 -97.6(5)
C21 C17 C18 C19 0.2(6)
C16 C17 C18 C19 179.3(4)
C20 N3 C19 C18 -0.7(8)
C17 C18 C19 N3 0.4(7)
C19 N3 C20 C21 0.3(8)
N3 C20 C21 C17 0.2(8)
C18 C17 C21 C20 -0.5(6)
C16 C17 C21 C20 -179.6(4)
